data_4061401
_journal_name_full Organometallics
_journal_paper_doi 10.1021/om049318g
_journal_year 2005
_chemical_formula_sum 'C34 H51 N2 Ti'
_chemical_formula_weight 535.67
_space_group_IT_number 14
_symmetry_cell_setting monoclinic
_symmetry_space_group_name_Hall '-P 2ybc'
_symmetry_space_group_name_H-M 'P 1 21/c 1'
_cell_angle_alpha 90.00
_cell_angle_beta 99.198(8)
_cell_angle_gamma 90.00
_cell_formula_units_Z 4
_cell_length_a 8.977(3)
_cell_length_b 15.620(5)
_cell_length_c 23.026(8)
_cell_measurement_temperature 121(2)
_cell_volume 3187.3(19)
_diffrn_ambient_temperature 121(2)
_exptl_crystal_density_diffrn 1.116
_cod_depositor_comments
;
The following automatic conversions were performed:
'_symmetry_cell_setting' value 'Monoclinic' changed to 'monoclinic'
according to '/home/saulius/struct/CIF-dictionaries/cif_core.dic'
dictionary named 'cif_core.dic' version 2.4.1 from 2010-06-29.

Automatic conversion script
Id: cif_fix_enum 1527 2010-12-29 10:47:43Z saulius 
;
_cod_original_sg_symbol_H-M 'P 21/c'
_cod_database_code 4061401

loop_
_symmetry_equiv_pos_as_xyz
'x, y, z'
'-x, y+1/2, -z+1/2'
'-x, -y, -z'
'x, -y-1/2, z-1/2'

loop_
_atom_site_label
_atom_site_type_symbol
_atom_site_fract_x
_atom_site_fract_y
_atom_site_fract_z
_atom_site_U_iso_or_equiv
_atom_site_adp_type
_atom_site_occupancy
_atom_site_symmetry_multiplicity
_atom_site_calc_flag
_atom_site_refinement_flags
_atom_site_disorder_assembly
_atom_site_disorder_group
Ti1 Ti 0.20000(6) 0.24072(4) 0.64826(2) 0.0172(2) Uani 0.927(3) 1 d P . .
N2 N 0.0857(2) 0.26024(14) 0.71426(9) 0.0202(5) Uani 1 1 d . . .
C3 C -0.0554(3) 0.23655(17) 0.72183(11) 0.0204(6) Uani 1 1 d . . .
C4 C -0.1499(3) 0.19270(18) 0.67802(12) 0.0199(6) Uani 1 1 d . . .
C5 C -0.1238(3) 0.17401(17) 0.62122(12) 0.0199(6) Uani 1 1 d . . .
N6 N 0.0029(2) 0.20107(14) 0.60229(9) 0.0185(5) Uani 1 1 d . . .
C7 C 0.1746(3) 0.31772(18) 0.75495(12) 0.0223(6) Uani 1 1 d . . .
C8 C 0.3033(3) 0.28622(18) 0.79209(12) 0.0233(7) Uani 1 1 d . . .
C9 C 0.4001(3) 0.3456(2) 0.82388(14) 0.0285(7) Uani 1 1 d . . .
C10 C 0.3721(3) 0.4312(2) 0.82049(14) 0.0334(8) Uani 1 1 d . . .
C11 C 0.2414(3) 0.4616(2) 0.78559(14) 0.0322(8) Uani 1 1 d . . .
C12 C 0.1424(3) 0.40602(18) 0.75214(12) 0.0237(7) Uani 1 1 d . . .
C13 C 0.0025(3) 0.4425(2) 0.71341(13) 0.0276(7) Uani 1 1 d . . .
C14 C 0.0464(4) 0.4993(3) 0.66562(17) 0.0442(9) Uani 1 1 d . . .
C15 C -0.0969(4) 0.4915(2) 0.75084(17) 0.0367(8) Uani 1 1 d . . .
C16 C 0.3343(3) 0.19131(19) 0.80026(13) 0.0254(7) Uani 1 1 d . . .
C17 C 0.4916(3) 0.1652(2) 0.78935(16) 0.0339(8) Uani 1 1 d . . .
C18 C 0.3132(4) 0.1632(2) 0.86243(15) 0.0337(8) Uani 1 1 d . . .
C19 C -0.1093(4) 0.2549(3) 0.77882(14) 0.0339(8) Uani 1 1 d . . .
C20 C -0.2373(4) 0.1223(2) 0.58085(15) 0.0295(7) Uani 1 1 d . . .
C21 C 0.0353(3) 0.17917(17) 0.54478(12) 0.0204(6) Uani 1 1 d . . .
C22 C 0.1357(3) 0.11099(18) 0.54170(12) 0.0248(7) Uani 1 1 d . . .
C23 C 0.1845(3) 0.0963(2) 0.48812(13) 0.0297(7) Uani 1 1 d . . .
C24 C 0.1334(4) 0.1455(2) 0.43932(14) 0.0332(8) Uani 1 1 d . . .
C25 C 0.0313(3) 0.2106(2) 0.44299(14) 0.0295(7) Uani 1 1 d . . .
C26 C -0.0205(3) 0.22908(18) 0.49555(11) 0.0226(6) Uani 1 1 d . . .
C27 C -0.1319(3) 0.30142(19) 0.49836(13) 0.0260(7) Uani 1 1 d . . .
C28 C -0.0518(4) 0.3868(2) 0.5081(2) 0.0459(10) Uani 1 1 d . . .
C29 C -0.2539(4) 0.3048(3) 0.44355(16) 0.0434(9) Uani 1 1 d . . .
C30 C 0.1906(3) 0.05846(18) 0.59694(13) 0.0251(7) Uani 1 1 d . . .
C31 C 0.2569(4) -0.0273(2) 0.58414(16) 0.0343(8) Uani 1 1 d . . .
C32 C 0.2948(3) 0.1142(2) 0.64133(14) 0.0277(7) Uani 1 1 d . . .
C33 C 0.3712(3) 0.3316(2) 0.63992(14) 0.0312(8) Uani 1 1 d . . .
C34 C 0.4452(3) 0.3664(2) 0.58927(14) 0.0323(8) Uani 1 1 d . . .
C35 C 0.3666(5) 0.4504(3) 0.5678(3) 0.0641(15) Uani 1 1 d . . .
C36 C 0.4336(5) 0.3005(3) 0.5402(2) 0.0616(13) Uani 1 1 d . . .
C37 C 0.6120(4) 0.3883(3) 0.60962(19) 0.0412(9) Uani 1 1 d . . .
H38 H -0.248(3) 0.1724(16) 0.6891(12) 0.028(8) Uiso 1 1 d . . .
H39 H 0.480(3) 0.3243(17) 0.8498(13) 0.032(9) Uiso 1 1 d . . .
H40 H 0.436(3) 0.4709(17) 0.8407(12) 0.025(8) Uiso 1 1 d . . .
H41 H 0.223(3) 0.5247(17) 0.7840(11) 0.017(7) Uiso 1 1 d . . .
H42 H -0.052(3) 0.3944(17) 0.6962(12) 0.024(8) Uiso 1 1 d . . .
H43 H 0.110(3) 0.4638(19) 0.6425(14) 0.048(10) Uiso 1 1 d . . .
H44 H 0.098(3) 0.557(2) 0.6811(14) 0.047(10) Uiso 1 1 d . . .
H45 H -0.046(3) 0.5246(19) 0.6389(14) 0.045(9) Uiso 1 1 d . . .
H46 H -0.128(3) 0.4501(18) 0.7887(13) 0.038(9) Uiso 1 1 d . . .
H47 H -0.050(3) 0.552(2) 0.7646(13) 0.042(9) Uiso 1 1 d . . .
H48 H -0.183(4) 0.510(2) 0.7250(15) 0.057(11) Uiso 1 1 d . . .
H49 H 0.263(3) 0.1590(16) 0.7742(12) 0.022(7) Uiso 1 1 d . . .
H50 H 0.505(4) 0.183(2) 0.7455(16) 0.066(11) Uiso 1 1 d . . .
H51 H 0.503(3) 0.0993(19) 0.7917(12) 0.027(8) Uiso 1 1 d . . .
H52 H 0.570(3) 0.1949(17) 0.8163(13) 0.029(8) Uiso 1 1 d . . .
H53 H 0.335(3) 0.1018(17) 0.8692(11) 0.018(7) Uiso 1 1 d . . .
H54 H 0.376(3) 0.2003(17) 0.8956(13) 0.029(8) Uiso 1 1 d . . .
H55 H 0.211(4) 0.1755(19) 0.8672(14) 0.048(10) Uiso 1 1 d . . .
H56 H -0.066(5) 0.302(3) 0.8020(19) 0.090(15) Uiso 1 1 d . . .
H57 H -0.100(5) 0.211(3) 0.806(2) 0.12(2) Uiso 1 1 d . . .
H58 H -0.207(6) 0.259(3) 0.775(2) 0.120(18) Uiso 1 1 d . . .
H59 H -0.322(3) 0.1064(19) 0.6000(14) 0.045(9) Uiso 1 1 d . . .
H60 H -0.192(4) 0.065(2) 0.5757(15) 0.063(12) Uiso 1 1 d . . .
H61 H -0.264(4) 0.152(2) 0.5411(17) 0.064(11) Uiso 1 1 d . . .
H62 H 0.252(3) 0.0472(17) 0.4842(12) 0.028(8) Uiso 1 1 d . . .
H63 H 0.159(3) 0.1374(18) 0.4017(14) 0.040(9) Uiso 1 1 d . . .
H64 H -0.005(3) 0.2458(19) 0.4084(13) 0.045(9) Uiso 1 1 d . . .
H65 H -0.180(3) 0.2910(17) 0.5325(13) 0.037(9) Uiso 1 1 d . . .
H66 H 0.017(3) 0.3816(17) 0.5464(14) 0.032(9) Uiso 1 1 d . . .
H67 H 0.011(4) 0.394(2) 0.4729(17) 0.079(13) Uiso 1 1 d . . .
H68 H -0.127(4) 0.435(2) 0.5121(16) 0.069(12) Uiso 1 1 d . . .
H69 H -0.305(4) 0.243(2) 0.4352(14) 0.056(11) Uiso 1 1 d . . .
H70 H -0.323(4) 0.350(2) 0.4512(14) 0.047(10) Uiso 1 1 d . . .
H71 H -0.206(4) 0.324(2) 0.4060(18) 0.077(13) Uiso 1 1 d . . .
H72 H 0.101(3) 0.0436(18) 0.6168(14) 0.049(10) Uiso 1 1 d . . .
H73 H 0.192(3) -0.0612(17) 0.5544(13) 0.030(8) Uiso 1 1 d . . .
H74 H 0.359(4) -0.020(2) 0.5676(15) 0.059(10) Uiso 1 1 d . . .
H75 H 0.275(3) -0.0629(19) 0.6240(15) 0.049(10) Uiso 1 1 d . . .
H76 H 0.317(3) 0.0823(19) 0.6762(14) 0.046(10) Uiso 1 1 d . . .
H77 H 0.385(3) 0.1260(17) 0.6251(12) 0.030(8) Uiso 1 1 d . . .
H78 H 0.444(4) 0.285(2) 0.6656(14) 0.058(11) Uiso 1 1 d . . .
H79 H 0.381(4) 0.383(2) 0.6710(16) 0.075(12) Uiso 1 1 d . . .
H80 H 0.381(7) 0.499(4) 0.599(3) 0.19(3) Uiso 1 1 d . . .
H81 H 0.269(5) 0.436(3) 0.5486(19) 0.097(17) Uiso 1 1 d . . .
H82 H 0.408(4) 0.473(2) 0.5320(16) 0.059(11) Uiso 1 1 d . . .
H83 H 0.330(5) 0.289(3) 0.527(2) 0.110(18) Uiso 1 1 d . . .
H84 H 0.486(5) 0.327(3) 0.5027(19) 0.103(15) Uiso 1 1 d . . .
H85 H 0.494(4) 0.244(2) 0.5653(16) 0.076(13) Uiso 1 1 d . . .
H86 H 0.648(4) 0.415(2) 0.5764(15) 0.049(10) Uiso 1 1 d . . .
H87 H 0.615(4) 0.434(2) 0.6471(15) 0.059(11) Uiso 1 1 d . . .
H88 H 0.671(4) 0.334(2) 0.6239(15) 0.063(12) Uiso 1 1 d . . .
Ti1A Ti 0.151(2) 0.3026(10) 0.6318(7) 0.122(7) Uani 0.073(3) 1 d P . .

loop_
_atom_site_aniso_label
_atom_site_aniso_U_11
_atom_site_aniso_U_22
_atom_site_aniso_U_33
_atom_site_aniso_U_23
_atom_site_aniso_U_13
_atom_site_aniso_U_12
Ti1 0.0122(3) 0.0225(4) 0.0172(3) 0.0000(3) 0.00320(19) -0.0002(3)
N2 0.0129(10) 0.0277(14) 0.0195(11) -0.0041(11) 0.0009(9) -0.0009(10)
C3 0.0182(13) 0.0249(16) 0.0187(14) 0.0034(12) 0.0046(11) 0.0022(12)
C4 0.0129(14) 0.0259(16) 0.0216(15) 0.0007(12) 0.0045(12) -0.0026(12)
C5 0.0151(14) 0.0216(16) 0.0222(15) 0.0015(12) 0.0005(12) -0.0015(11)
N6 0.0156(12) 0.0252(13) 0.0139(12) -0.0001(10) -0.0005(9) 0.0000(10)
C7 0.0150(14) 0.0328(18) 0.0199(15) -0.0034(13) 0.0054(12) -0.0047(12)
C8 0.0164(14) 0.0347(18) 0.0198(15) -0.0012(12) 0.0058(12) -0.0013(12)
C9 0.0181(16) 0.038(2) 0.0272(18) -0.0031(14) -0.0032(14) -0.0033(14)
C10 0.0250(17) 0.034(2) 0.038(2) -0.0081(16) -0.0035(15) -0.0105(15)
C11 0.0302(18) 0.0264(19) 0.039(2) -0.0074(15) 0.0038(15) -0.0022(14)
C12 0.0195(15) 0.0292(18) 0.0222(16) -0.0036(13) 0.0032(12) 0.0010(13)
C13 0.0255(17) 0.0289(19) 0.0266(17) -0.0040(14) -0.0016(14) 0.0021(14)
C14 0.043(2) 0.048(3) 0.042(2) 0.0074(19) 0.0068(19) 0.013(2)
C15 0.0301(19) 0.038(2) 0.041(2) -0.0075(17) 0.0035(17) 0.0101(17)
C16 0.0152(15) 0.0325(18) 0.0279(17) -0.0035(14) 0.0020(13) -0.0031(13)
C17 0.0199(17) 0.044(2) 0.037(2) -0.0047(17) 0.0021(15) 0.0028(15)
C18 0.0301(19) 0.035(2) 0.036(2) 0.0017(16) 0.0080(16) 0.0027(17)
C19 0.0273(17) 0.052(2) 0.0248(17) -0.0082(18) 0.0110(14) -0.0090(19)
C20 0.0258(18) 0.036(2) 0.0251(18) -0.0061(15) 0.0004(14) -0.0089(15)
C21 0.0188(14) 0.0240(16) 0.0187(15) -0.0033(12) 0.0044(12) -0.0027(12)
C22 0.0217(15) 0.0272(17) 0.0247(16) -0.0052(13) 0.0017(13) -0.0038(13)
C23 0.0275(17) 0.0342(19) 0.0281(18) -0.0093(14) 0.0064(14) 0.0034(14)
C24 0.0348(19) 0.045(2) 0.0222(18) -0.0054(15) 0.0115(15) -0.0004(16)
C25 0.0290(17) 0.039(2) 0.0207(16) 0.0015(14) 0.0056(14) -0.0006(14)
C26 0.0197(14) 0.0288(17) 0.0183(14) -0.0018(12) 0.0001(11) -0.0039(12)
C27 0.0254(16) 0.0329(18) 0.0197(16) 0.0046(13) 0.0039(13) 0.0015(14)
C28 0.033(2) 0.040(2) 0.063(3) -0.002(2) 0.004(2) 0.0047(18)
C29 0.034(2) 0.059(3) 0.035(2) 0.0033(19) -0.0042(17) 0.013(2)
C30 0.0203(16) 0.0271(17) 0.0276(17) -0.0034(13) 0.0032(13) 0.0023(13)
C31 0.0310(19) 0.031(2) 0.039(2) -0.0043(16) 0.0004(16) 0.0021(15)
C32 0.0219(16) 0.037(2) 0.0234(17) 0.0000(15) 0.0019(14) -0.0024(14)
C33 0.0239(17) 0.035(2) 0.0358(19) 0.0022(16) 0.0087(15) -0.0046(15)
C34 0.0192(15) 0.042(2) 0.0363(19) 0.0109(15) 0.0069(14) -0.0020(14)
C35 0.034(2) 0.074(3) 0.087(4) 0.052(3) 0.018(2) 0.008(2)
C36 0.051(3) 0.091(4) 0.047(3) -0.013(2) 0.021(2) -0.031(3)
C37 0.0261(18) 0.045(2) 0.053(3) 0.006(2) 0.0094(17) -0.0069(17)
Ti1A 0.188(18) 0.072(12) 0.111(13) 0.034(9) 0.038(12) 0.017(11)

loop_
_geom_bond_atom_site_label_1
_geom_bond_atom_site_label_2
_geom_bond_distance
_geom_bond_site_symmetry_2
_geom_bond_publ_flag
Ti1 N2 1.988(2) . ?
Ti1 N6 2.009(2) . ?
Ti1 C33 2.124(3) . ?
Ti1 C32 2.167(3) . ?
Ti1 H78 2.27(3) . ?
N2 C3 1.357(3) . ?
N2 C7 1.443(3) . ?
C3 C4 1.390(4) . ?
C3 C19 1.497(4) . ?
C4 C5 1.396(4) . ?
C4 H38 1.01(3) . ?
C5 N6 1.349(3) . ?
C5 C20 1.501(4) . ?
N6 C21 1.442(3) . ?
C7 C12 1.409(4) . ?
C7 C8 1.412(4) . ?
C8 C9 1.395(4) . ?
C8 C16 1.515(4) . ?
C9 C10 1.361(4) . ?
C9 H39 0.92(3) . ?
C10 C11 1.395(4) . ?
C10 H40 0.92(3) . ?
C11 C12 1.385(4) . ?
C11 H41 1.00(2) . ?
C12 C13 1.529(4) . ?
C13 C14 1.514(5) . ?
C13 C15 1.539(4) . ?
C13 H42 0.95(3) . ?
C14 H43 1.01(3) . ?
C14 H44 1.05(3) . ?
C14 H45 1.03(3) . ?
C15 H46 1.15(3) . ?
C15 H47 1.06(3) . ?
C15 H48 0.94(3) . ?
C16 C17 1.529(4) . ?
C16 C18 1.538(4) . ?
C16 H49 0.95(3) . ?
C17 H50 1.07(4) . ?
C17 H51 1.04(3) . ?
C17 H52 0.98(3) . ?
C18 H53 0.99(3) . ?
C18 H54 1.05(3) . ?
C18 H55 0.96(3) . ?
C19 H56 0.95(4) . ?
C19 H57 0.91(5) . ?
C19 H58 0.87(5) . ?
C20 H59 0.97(3) . ?
C20 H60 1.00(3) . ?
C20 H61 1.02(4) . ?
C21 C26 1.401(4) . ?
C21 C22 1.404(4) . ?
C22 C23 1.392(4) . ?
C22 C30 1.528(4) . ?
C23 C24 1.378(4) . ?
C23 H62 0.99(3) . ?
C24 C25 1.381(4) . ?
C24 H63 0.94(3) . ?
C25 C26 1.394(4) . ?
C25 H64 0.98(3) . ?
C26 C27 1.517(4) . ?
C27 C28 1.515(5) . ?
C27 C29 1.534(4) . ?
C27 H65 0.97(3) . ?
C28 H66 1.00(3) . ?
C28 H67 1.06(4) . ?
C28 H68 1.02(4) . ?
C29 H69 1.07(3) . ?
C29 H70 0.98(3) . ?
C29 H71 1.07(4) . ?
C30 C31 1.514(4) . ?
C30 C32 1.541(4) . ?
C30 H72 1.01(3) . ?
C31 H73 0.98(3) . ?
C31 H74 1.05(3) . ?
C31 H75 1.06(3) . ?
C32 H76 0.94(3) . ?
C32 H77 0.96(3) . ?
C33 C34 1.531(4) . ?
C33 H78 1.09(3) . ?
C33 H79 1.07(4) . ?
C34 C36 1.519(5) . ?
C34 C37 1.534(4) . ?
C34 C35 1.534(5) . ?
C35 H80 1.05(6) . ?
C35 H81 0.94(4) . ?
C35 H82 1.02(4) . ?
C36 H83 0.95(5) . ?
C36 H84 1.13(4) . ?
C36 H85 1.14(4) . ?
C37 H86 0.97(3) . ?
C37 H87 1.12(3) . ?
C37 H88 1.03(3) . ?
